data_4001764
loop_
_publ_author_name
'An, Tao'
'Baikie, Tom'
'Wei, Fengxia'
'Pramana, Stevin S.'
'Schreyer, Martin K.'
'Piltz, Ross O.'
'Shin, J. Felix'
'Wei, Jun'
'Slater, Peter R.'
'White, Tim J.'

_publ_section_title
;
 Crystallographic Correlations with Anisotropic Oxide Ion Conduction in
 Aluminum-Doped Neodymium Silicate Apatite Electrolytes
;
_journal_issue 7
_journal_name_full 'Chemistry of Materials'
_journal_page_first 1109
_journal_paper_doi 10.1021/cm4000685
_journal_volume 25
_journal_year 2013
_chemical_formula_iupac 'Nd9.33 Si6 O26'
_chemical_formula_sum 'Nd9.348 O26 Si6'
_chemical_formula_weight 1932.8
_chemical_melting_point ?
_chemical_name_systematic ' ?'
_space_group_IT_number 176
_symmetry_cell_setting hexagonal
_symmetry_Int_Tables_number 176
_symmetry_space_group_name_Hall '-P 6c'
_symmetry_space_group_name_H-M 'P 63/m'
_cell_angle_alpha 90
_cell_angle_beta 90
_cell_angle_gamma 120
_cell_formula_units_Z 1
_cell_length_a 9.55670(10)
_cell_length_b 9.55670(10)
_cell_length_c 7.01890(10)
_cell_measurement_reflns_used 3950
_cell_measurement_temperature 293
_cell_measurement_theta_max 32.55
_cell_measurement_theta_min 2.46
_cell_volume 555.157(11)
_diffrn_ambient_temperature 293
_diffrn_measured_fraction_theta_full 1
_diffrn_measured_fraction_theta_max 1
_diffrn_measurement_device 'four-cycle diffractometer'
_diffrn_measurement_device_type 'Bruker CCD'
_diffrn_measurement_method \w/2\q
_diffrn_radiation_monochromator graphite
_diffrn_radiation_source 'X-ray tube'
_diffrn_radiation_type 'Mo K\a'
_diffrn_radiation_wavelength 0.71073
_diffrn_reflns_av_R_equivalents 0.0482
_diffrn_reflns_av_sigmaI/netI 0.0285
_diffrn_reflns_limit_h_max 14
_diffrn_reflns_limit_h_min -14
_diffrn_reflns_limit_k_max 14
_diffrn_reflns_limit_k_min -14
_diffrn_reflns_limit_l_max 10
_diffrn_reflns_limit_l_min -8
_diffrn_reflns_number 4790
_diffrn_reflns_theta_full 32.55
_diffrn_reflns_theta_max 32.55
_diffrn_reflns_theta_min 2.46
_exptl_absorpt_coefficient_mu 21.872
_exptl_absorpt_correction_T_max 1
_exptl_absorpt_correction_T_min 0.3386
_exptl_absorpt_correction_type multi-scan
_exptl_absorpt_process_details "'R.H. Blessing, Acta Crystallogr., Sect A 1995, 51, 33-38. '"
_exptl_crystal_colour 'violet under sunlight'
_exptl_crystal_density_diffrn 5.7795
_exptl_crystal_density_meas ?
_exptl_crystal_density_method 'not measured'
_exptl_crystal_description irregular
_exptl_crystal_F_000 853
_exptl_crystal_size_max 0.15
_exptl_crystal_size_mid 0.1
_exptl_crystal_size_min 0.08
_refine_diff_density_max 1.27
_refine_diff_density_min -1.42
_refine_ls_extinction_coef 290(60)
_refine_ls_extinction_method 'B-C type 1 Gaussian isotropic (Becker & Coppens, 1974)'
_refine_ls_goodness_of_fit_gt 1.87
_refine_ls_goodness_of_fit_ref 1.86
_refine_ls_number_constraints 0
_refine_ls_number_parameters 41
_refine_ls_number_reflns 724
_refine_ls_number_restraints 0
_refine_ls_R_factor_all 0.0259
_refine_ls_R_factor_gt 0.0253
_refine_ls_shift/su_max 0.0073
_refine_ls_shift/su_mean 0.0010
_refine_ls_structure_factor_coef Fsqd
_refine_ls_weighting_details w=1/(\s^2^(I)+0.0004I^2^)
_refine_ls_weighting_scheme sigma
_refine_ls_wR_factor_gt 0.0699
_refine_ls_wR_factor_ref 0.0702
_reflns_number_gt 713
_reflns_number_total 724
_reflns_threshold_expression I>2\s(I)
_cod_data_source_file cm4000685_si_009.cif
_cod_data_source_block I
_cod_depositor_comments
;
The following automatic conversions were performed:

'_chemical_melting_point' value 'not measured' was changed to '?' -
the value is undefined or not given.

Automatic conversion script
Id: cif_fix_values 1891 2012-01-12 08:04:46Z andrius 

The following automatic conversions were performed:

'_exptl_crystal_density_meas' value 'not measured' was changed to '?'
- the value is perceived as not measured.

Automatic conversion script
Id: cif_fix_values 3008 2015-01-20 13:52:24Z robertas 
;
_cod_database_code 4001764

loop_
_symmetry_equiv_pos_site_id
_symmetry_equiv_pos_as_xyz
1 x,y,z
2 -y,x-y,z
3 -x+y,-x,z
4 -x,-y,z+1/2
5 y,-x+y,z+1/2
6 x-y,x,z+1/2
7 -x,-y,-z
8 y,-x+y,-z
9 x-y,x,-z
10 x,y,-z+1/2
11 -y,x-y,-z+1/2
12 -x+y,-x,-z+1/2

loop_
_atom_site_label
_atom_site_type_symbol
_atom_site_fract_x
_atom_site_fract_y
_atom_site_fract_z
_atom_site_adp_type
_atom_site_U_iso_or_equiv
_atom_site_symmetry_multiplicity
_atom_site_occupancy
_atom_site_calc_flag
Nd1 Nd 0.333333 0.666667 -0.00093(6) Uani 0.01549(16) 4 0.837(3) d
Nd2 Nd 0.23102(3) -0.01124(3) 0.25 Uani 0.00897(13) 6 1 d
Si Si 0.40009(16) 0.37125(17) 0.25 Uani 0.0076(4) 6 1 d
O1 O 0.3202(6) 0.4854(6) 0.25 Uani 0.0216(19) 6 1 d
O2 O 0.5952(5) 0.4728(5) 0.25 Uani 0.0160(13) 6 1 d
O3 O 0.3435(5) 0.2521(4) 0.0662(4) Uani 0.0282(15) 12 1 d
O4 O 0 0 0.25 Uani 0.022(2) 2 1 d

loop_
_atom_site_aniso_label
_atom_site_aniso_type_symbol
_atom_site_aniso_U_11
_atom_site_aniso_U_22
_atom_site_aniso_U_33
_atom_site_aniso_U_12
_atom_site_aniso_U_13
_atom_site_aniso_U_23
Nd1 Nd 0.00960(19) 0.00960(19) 0.0273(3) 0.00480(10) 0 0
Nd2 Nd 0.00996(18) 0.00823(17) 0.00943(17) 0.00509(11) 0 0
Si Si 0.0078(6) 0.0084(6) 0.0080(5) 0.0050(5) 0 0
O1 O 0.034(2) 0.028(2) 0.0183(17) 0.026(2) 0 0
O2 O 0.0106(16) 0.0114(16) 0.0232(18) 0.0034(14) 0 0
O3 O 0.054(2) 0.0156(14) 0.0153(12) 0.0171(15) -0.0185(15) -0.0064(11)
O4 O 0.012(2) 0.012(2) 0.041(4) 0.0059(10) 0 0

loop_
_atom_type_symbol
_atom_type_scat_dispersion_real
_atom_type_scat_dispersion_imag
_atom_type_scat_source
Nd -0.1943 3.0179 'International Tables Vol C tables 4.2.6.8 and 6.1.1.1'
O 0.0106 0.0060 'International Tables Vol C tables 4.2.6.8 and 6.1.1.1'
Si 0.0817 0.0704 'International Tables Vol C tables 4.2.6.8 and 6.1.1.1'

loop_
_geom_angle_atom_site_label_1
_geom_angle_atom_site_label_2
_geom_angle_atom_site_label_3
_geom_angle_site_symmetry_1
_geom_angle_site_symmetry_3
_geom_angle
Nd1 Nd1 Nd1 10_554 10_555 180.0(5)
Nd1 Nd1 O1 10_554 . 136.48(11)
Nd1 Nd1 O1 10_554 2_665 136.48(8)
Nd1 Nd1 O1 10_554 3_565 136.48(15)
Nd1 Nd1 O1 10_555 . 43.52(11)
Nd1 Nd1 O1 10_555 2_665 43.52(8)
Nd1 Nd1 O1 10_555 3_565 43.52(15)
O1 Nd1 O1 . 2_665 73.22(18)
O1 Nd1 O1 . 3_565 73.2(2)
O1 Nd1 O1 2_665 3_565 73.22(18)
O2 Nd2 O3 2_655 5_555 84.64(10)
O2 Nd2 O3 2_655 8_555 84.64(10)
O2 Nd2 O4 2_655 . 150.87(16)
O3 Nd2 O3 5_555 8_555 136.6(2)
O3 Nd2 O4 5_555 . 104.83(11)
O3 Nd2 O4 8_555 . 104.83(11)
O1 Si O2 . . 112.8(2)
O1 Si O3 . . 111.7(2)
O1 Si O3 . 10_555 111.7(2)
O2 Si O3 . . 107.5(2)
O2 Si O3 . 10_555 107.5(2)
O3 Si O3 . 10_555 105.21(18)
Nd1 O1 Nd1 . 10_555 93.0(2)
Nd1 O1 Si . . 127.48(17)
Nd1 O1 Si 10_555 . 127.48(17)
Nd2 O2 Si 3_665 . 124.6(3)
Nd2 O3 Si 6_554 . 140.9(3)
Nd2 O4 Nd2 . 2_555 120.000(10)
Nd2 O4 Nd2 . 3_555 120.000(13)
Nd2 O4 Nd2 2_555 3_555 120.000(14)

loop_
_geom_bond_atom_site_label_1
_geom_bond_atom_site_label_2
_geom_bond_site_symmetry_2
_geom_bond_distance
Nd1 Nd1 10_554 3.4964(6)
Nd1 Nd1 10_555 3.5225(6)
Nd1 O1 . 2.429(4)
Nd1 O1 2_665 2.429(3)
Nd1 O1 3_565 2.429(6)
Nd2 O2 2_655 2.455(4)
Nd2 O3 5_555 2.389(4)
Nd2 O3 8_555 2.389(4)
Nd2 O4 . 2.2634(4)
Si O1 . 1.615(7)
Si O2 . 1.615(4)
Si O3 . 1.624(3)
Si O3 10_555 1.624(3)
